data_7710849
loop_
_publ_author_name
'Hoshino, Norihisa'
'Hayashi, Akari'
'Akutagawa, Tomoyuki'

_publ_section_title
;
 The strong correlations between thermal conductivities and electronic
 spin states in crystals of Fe(III) spin crossover complexes
;
_journal_name_full 'Dalton Transactions'
_journal_paper_doi 10.1039/D2DT01597H
_journal_year 2022
_chemical_formula_sum 'C23 H30 F3 Fe N4 O5 S'
_chemical_formula_weight 587.42
_space_group_crystal_system triclinic
_space_group_IT_number 2
_space_group_name_Hall '-P 1'
_space_group_name_H-M_alt 'P -1'
_atom_sites_solution_hydrogens geom
_atom_sites_solution_primary dual
_atom_sites_solution_secondary difmap
_audit_creation_method SHELXL-2018/3
_audit_update_record
;
2022-03-20 deposited with the CCDC.	2022-07-28 downloaded from the CCDC.
;
_cell_angle_alpha 117.891(8)
_cell_angle_beta 92.564(6)
_cell_angle_gamma 98.773(7)
_cell_formula_units_Z 4
_cell_length_a 9.6648(3)
_cell_length_b 17.3665(6)
_cell_length_c 18.0637(6)
_cell_measurement_reflns_used 15912
_cell_measurement_temperature 300(2)
_cell_measurement_theta_max 68.070
_cell_measurement_theta_min 4.670
_cell_volume 2624.9(3)
_computing_cell_refinement 'RAPID AUTO (Rigaku, 2011)'
_computing_data_collection 'RAPID AUTO (Rigaku, 2011)'
_computing_data_reduction 'RAPID AUTO (Rigaku, 2011)'
_computing_molecular_graphics 'Mercury (CCDC, 2020)'
_computing_publication_material 'SHELXL-2018/3 (Sheldrick, 2018)'
_computing_structure_refinement 'SHELXL-2018/3 (Sheldrick, 2018)'
_computing_structure_solution 'SHELXT 2018/2 (Sheldrick, 2018)'
_diffrn_ambient_temperature 300(2)
_diffrn_detector_area_resol_mean 10.0
_diffrn_measured_fraction_theta_full 0.977
_diffrn_measured_fraction_theta_max 0.975
_diffrn_measurement_device_type 'Rigaku R-AXIS RAPID'
_diffrn_measurement_method \w
_diffrn_radiation_type CuK\a
_diffrn_radiation_wavelength 1.54187
_diffrn_reflns_av_R_equivalents 0.0578
_diffrn_reflns_av_unetI/netI 0.0640
_diffrn_reflns_Laue_measured_fraction_full 0.977
_diffrn_reflns_Laue_measured_fraction_max 0.975
_diffrn_reflns_limit_h_max 10
_diffrn_reflns_limit_h_min -10
_diffrn_reflns_limit_k_max 20
_diffrn_reflns_limit_k_min -20
_diffrn_reflns_limit_l_max 21
_diffrn_reflns_limit_l_min -21
_diffrn_reflns_number 29366
_diffrn_reflns_point_group_measured_fraction_full 0.977
_diffrn_reflns_point_group_measured_fraction_max 0.975
_diffrn_reflns_theta_full 67.687
_diffrn_reflns_theta_max 68.150
_diffrn_reflns_theta_min 4.671
_diffrn_source 'rotating-anode X-ray tube'
_exptl_absorpt_coefficient_mu 5.907
_exptl_absorpt_correction_T_max 1.0000
_exptl_absorpt_correction_T_min 0.4537
_exptl_absorpt_correction_type empirical
_exptl_absorpt_process_details 'ABSCOR (Rigaku, 2011)'
_exptl_crystal_colour black
_exptl_crystal_density_diffrn 1.486
_exptl_crystal_description block
_exptl_crystal_F_000 1220
_exptl_crystal_preparation 'Magnetic properties,Thermal Conductivity'
_exptl_crystal_size_max 0.100
_exptl_crystal_size_mid 0.100
_exptl_crystal_size_min 0.100
_refine_diff_density_max 0.508
_refine_diff_density_min -0.340
_refine_diff_density_rms 0.054
_refine_ls_extinction_method none
_refine_ls_goodness_of_fit_ref 1.021
_refine_ls_hydrogen_treatment constr
_refine_ls_matrix_type full
_refine_ls_number_parameters 671
_refine_ls_number_reflns 9349
_refine_ls_number_restraints 0
_refine_ls_restrained_S_all 1.021
_refine_ls_R_factor_all 0.0972
_refine_ls_R_factor_gt 0.0575
_refine_ls_shift/su_max 0.001
_refine_ls_shift/su_mean 0.000
_refine_ls_structure_factor_coef Fsqd
_refine_ls_weighting_details 'w=1/[\s^2^(Fo^2^)+(0.0523P)^2^+1.7333P] where P=(Fo^2^+2Fc^2^)/3'
_refine_ls_weighting_scheme calc
_refine_ls_wR_factor_gt 0.1233
_refine_ls_wR_factor_ref 0.1398
_reflns_Friedel_coverage 0.000
_reflns_number_gt 6201
_reflns_number_total 9349
_reflns_threshold_expression 'I > 2\s(I)'
_cod_data_source_file d2dt01597h2.cif
_cod_data_source_block 2_300K
_cod_original_cell_volume 2624.8(2)
_cod_database_code 7710849
_shelx_shelxl_version_number 2018/3
_shelx_space_group_comment
;
The symmetry employed for this shelxl refinement is uniquely defined
by the following loop, which should always be used as a source of
symmetry information in preference to the above space-group names.
They are only intended as comments.
;
_shelx_estimated_absorpt_t_min 0.590
_shelx_estimated_absorpt_t_max 0.590

loop_
_space_group_symop_operation_xyz
'x, y, z'
'-x, -y, -z'

loop_
_atom_site_label
_atom_site_type_symbol
_atom_site_fract_x
_atom_site_fract_y
_atom_site_fract_z
_atom_site_U_iso_or_equiv
_atom_site_adp_type
_atom_site_occupancy
_atom_site_site_symmetry_order
_atom_site_calc_flag
_atom_site_refinement_flags_posn
_atom_site_refinement_flags_adp
_atom_site_refinement_flags_occupancy
_atom_site_disorder_assembly
_atom_site_disorder_group
Fe1 Fe 0.36134(6) 0.68781(4) 0.93128(3) 0.04635(17) Uani 1 1 d . . . . .
Fe2 Fe 0.47399(7) 0.23783(4) 0.49204(4) 0.04910(18) Uani 1 1 d . . . . .
S1 S 0.71786(13) 0.01303(8) 0.85113(8) 0.0706(3) Uani 1 1 d . . . . .
S2 S 0.32113(15) 0.14539(10) 0.70945(9) 0.0802(4) Uani 1 1 d . . . . .
F1 F 0.8466(4) -0.0977(2) 0.8716(2) 0.1193(11) Uani 1 1 d . . . . .
F2 F 0.9791(4) 0.0213(3) 0.8957(3) 0.191(2) Uani 1 1 d . . . . .
F3 F 0.9030(4) -0.0751(3) 0.7701(3) 0.1456(15) Uani 1 1 d . . . . .
F4 F 0.0641(5) 0.1617(6) 0.7020(4) 0.261(4) Uani 1 1 d . . . . .
F5 F 0.1485(4) 0.1841(3) 0.8198(3) 0.1591(17) Uani 1 1 d . . . . .
F6 F 0.0976(6) 0.0568(4) 0.7198(3) 0.217(3) Uani 1 1 d . . . . .
O1 O 0.5207(3) 0.64107(17) 0.88761(16) 0.0564(7) Uani 1 1 d . . . . .
O2 O 0.2442(3) 0.57471(17) 0.88560(16) 0.0572(7) Uani 1 1 d . . . . .
O3 O 0.6082(4) -0.0613(2) 0.8004(2) 0.0926(11) Uani 1 1 d . . . . .
O4 O 0.7043(3) 0.0570(2) 0.93961(19) 0.0876(10) Uani 1 1 d . . . . .
O5 O 0.7591(5) 0.0728(2) 0.8188(3) 0.1189(14) Uani 1 1 d . . . . .
O6 O 0.6505(3) 0.30340(16) 0.49567(16) 0.0556(7) Uani 1 1 d . . . . .
O7 O 0.3927(3) 0.23941(17) 0.39752(16) 0.0604(7) Uani 1 1 d . . . . .
O8 O 0.3696(6) 0.2381(3) 0.7404(4) 0.177(2) Uani 1 1 d . . . . .
O9 O 0.3970(4) 0.1132(3) 0.7533(2) 0.1262(15) Uani 1 1 d . . . . .
O10 O 0.3073(4) 0.0980(3) 0.6222(2) 0.1289(16) Uani 1 1 d . . . . .
N1 N 0.4014(4) 0.6824(2) 1.03527(19) 0.0534(8) Uani 1 1 d . . . . .
N2 N 0.1921(3) 0.7409(2) 0.9877(2) 0.0575(9) Uani 1 1 d . . . . .
H1 H 0.223370 0.805615 1.018538 0.069 Uiso 1 1 calc R U . . .
N3 N 0.3228(3) 0.6965(2) 0.8285(2) 0.0520(8) Uani 1 1 d . . . . .
N4 N 0.4769(3) 0.8146(2) 0.97541(19) 0.0494(8) Uani 1 1 d . . . . .
H2 H 0.412613 0.855573 1.001060 0.059 Uiso 1 1 calc R U . . .
N5 N 0.5215(4) 0.1255(2) 0.4124(2) 0.0537(8) Uani 1 1 d . . . . .
N6 N 0.2889(3) 0.1570(2) 0.4860(2) 0.0554(9) Uani 1 1 d . . . . .
H3 H 0.299064 0.144605 0.533338 0.066 Uiso 1 1 calc R U . . .
N7 N 0.4265(3) 0.3509(2) 0.56986(19) 0.0513(8) Uani 1 1 d . . . . .
N8 N 0.5534(3) 0.2417(2) 0.60176(19) 0.0537(8) Uani 1 1 d . . . . .
H4 H 0.478579 0.209307 0.617263 0.064 Uiso 1 1 calc R U . . .
C1 C 0.5975(4) 0.6008(3) 0.9147(3) 0.0528(10) Uani 1 1 d . . . . .
C2 C 0.6933(5) 0.5549(3) 0.8640(3) 0.0626(12) Uani 1 1 d . . . . .
H5 H 0.696115 0.550331 0.810753 0.075 Uiso 1 1 calc R U . . .
C3 C 0.7831(5) 0.5164(3) 0.8906(4) 0.0767(14) Uani 1 1 d . . . . .
H6 H 0.846510 0.486886 0.855583 0.092 Uiso 1 1 calc R U . . .
C4 C 0.7807(5) 0.5209(3) 0.9693(4) 0.0802(15) Uani 1 1 d . . . . .
H7 H 0.843386 0.495676 0.987600 0.096 Uiso 1 1 calc R U . . .
C5 C 0.6856(5) 0.5625(3) 1.0194(3) 0.0722(13) Uani 1 1 d . . . . .
H8 H 0.682251 0.564158 1.071487 0.087 Uiso 1 1 calc R U . . .
C6 C 0.5928(4) 0.6029(3) 0.9941(3) 0.0545(10) Uani 1 1 d . . . . .
C7 C 0.4951(5) 0.6448(3) 1.0501(3) 0.0582(11) Uani 1 1 d . . . . .
H9 H 0.500040 0.644623 1.101609 0.070 Uiso 1 1 calc R U . . .
C8 C 0.3067(5) 0.7220(3) 1.0981(3) 0.0687(13) Uani 1 1 d . . . . .
H10 H 0.345684 0.784468 1.135218 0.082 Uiso 1 1 calc R U . . .
H11 H 0.295187 0.692299 1.132108 0.082 Uiso 1 1 calc R U . . .
C9 C 0.1672(5) 0.7112(3) 1.0511(3) 0.0697(13) Uani 1 1 d . . . . .
H12 H 0.119471 0.649380 1.023340 0.084 Uiso 1 1 calc R U . . .
H13 H 0.107699 0.746353 1.090094 0.084 Uiso 1 1 calc R U . . .
C10 C 0.0610(5) 0.7210(3) 0.9286(3) 0.0805(15) Uani 1 1 d . . . . .
H14 H 0.086440 0.740735 0.887940 0.097 Uiso 1 1 calc R U . . .
H15 H 0.028772 0.657096 0.897376 0.097 Uiso 1 1 calc R U . . .
C11 C -0.0562(6) 0.7607(4) 0.9670(4) 0.128(2) Uani 1 1 d . . . . .
H16 H -0.090869 0.736077 1.001936 0.153 Uiso 1 1 calc R U . . .
H17 H -0.130332 0.748401 0.923526 0.153 Uiso 1 1 calc R U . . .
H18 H -0.024924 0.823753 1.000866 0.153 Uiso 1 1 calc R U . . .
C12 C 0.1871(4) 0.5222(3) 0.8066(2) 0.0500(10) Uani 1 1 d . . . . .
C13 C 0.1187(4) 0.4355(3) 0.7844(3) 0.0593(11) Uani 1 1 d . . . . .
H19 H 0.118234 0.416842 0.824938 0.071 Uiso 1 1 calc R U . . .
C14 C 0.0523(5) 0.3777(3) 0.7038(3) 0.0709(13) Uani 1 1 d . . . . .
H20 H 0.007860 0.320575 0.690477 0.085 Uiso 1 1 calc R U . . .
C15 C 0.0512(5) 0.4041(3) 0.6427(3) 0.0773(14) Uani 1 1 d . . . . .
H21 H 0.005302 0.364998 0.588424 0.093 Uiso 1 1 calc R U . . .
C16 C 0.1167(5) 0.4867(3) 0.6616(3) 0.0673(12) Uani 1 1 d . . . . .
H22 H 0.113922 0.503944 0.620076 0.081 Uiso 1 1 calc R U . . .
C17 C 0.1892(4) 0.5475(3) 0.7428(2) 0.0538(10) Uani 1 1 d . . . . .
C18 C 0.2573(4) 0.6340(3) 0.7572(3) 0.0582(11) Uani 1 1 d . . . . .
H23 H 0.253472 0.645325 0.711751 0.070 Uiso 1 1 calc R U . . .
C19 C 0.3845(5) 0.7835(3) 0.8363(3) 0.0659(12) Uani 1 1 d . . . . .
H24 H 0.317462 0.822901 0.854809 0.079 Uiso 1 1 calc R U . . .
H25 H 0.408765 0.776398 0.782237 0.079 Uiso 1 1 calc R U . . .
C20 C 0.5142(5) 0.8211(3) 0.9000(3) 0.0629(12) Uani 1 1 d . . . . .
H26 H 0.587984 0.788090 0.876684 0.075 Uiso 1 1 calc R U . . .
H27 H 0.548494 0.882716 0.914957 0.075 Uiso 1 1 calc R U . . .
C21 C 0.6009(4) 0.8432(3) 1.0403(3) 0.0626(12) Uani 1 1 d . . . . .
H28 H 0.668349 0.805110 1.015877 0.075 Uiso 1 1 calc R U . . .
H29 H 0.570115 0.834805 1.086870 0.075 Uiso 1 1 calc R U . . .
C22 C 0.6743(5) 0.9385(3) 1.0745(3) 0.0812(15) Uani 1 1 d . . . . .
H30 H 0.714142 0.946102 1.030048 0.097 Uiso 1 1 calc R U . . .
H31 H 0.748118 0.953525 1.119094 0.097 Uiso 1 1 calc R U . . .
H32 H 0.607313 0.976665 1.096138 0.097 Uiso 1 1 calc R U . . .
C23 C 0.8718(7) -0.0351(4) 0.8489(4) 0.0940(18) Uani 1 1 d . . . . .
C24 C 0.7354(4) 0.2774(3) 0.4376(2) 0.0488(10) Uani 1 1 d . . . . .
C25 C 0.8502(5) 0.3407(3) 0.4426(3) 0.0581(11) Uani 1 1 d . . . . .
H33 H 0.862112 0.399025 0.485780 0.070 Uiso 1 1 calc R U . . .
C26 C 0.9450(5) 0.3188(3) 0.3855(3) 0.0688(12) Uani 1 1 d . . . . .
H34 H 1.020584 0.362186 0.391108 0.083 Uiso 1 1 calc R U . . .
C27 C 0.9305(5) 0.2333(4) 0.3196(3) 0.0744(14) Uani 1 1 d . . . . .
H35 H 0.994190 0.219312 0.280269 0.089 Uiso 1 1 calc R U . . .
C28 C 0.8203(5) 0.1695(3) 0.3132(3) 0.0668(12) Uani 1 1 d . . . . .
H36 H 0.810657 0.111612 0.269394 0.080 Uiso 1 1 calc R U . . .
C29 C 0.7222(4) 0.1893(3) 0.3709(2) 0.0520(10) Uani 1 1 d . . . . .
C30 C 0.6169(5) 0.1174(3) 0.3638(3) 0.0589(11) Uani 1 1 d . . . . .
H37 H 0.618054 0.060699 0.320586 0.071 Uiso 1 1 calc R U . . .
C31 C 0.4201(5) 0.0472(3) 0.3998(3) 0.0695(13) Uani 1 1 d . . . . .
H38 H 0.443514 0.030679 0.442495 0.083 Uiso 1 1 calc R U . . .
H39 H 0.421431 -0.002585 0.344552 0.083 Uiso 1 1 calc R U . . .
C32 C 0.2773(5) 0.0720(3) 0.4067(3) 0.0695(13) Uani 1 1 d . . . . .
H40 H 0.247294 0.078797 0.358445 0.083 Uiso 1 1 calc R U . . .
H41 H 0.208267 0.025925 0.407960 0.083 Uiso 1 1 calc R U . . .
C33 C 0.1594(5) 0.1953(3) 0.4912(3) 0.0707(13) Uani 1 1 d . . . . .
H42 H 0.148483 0.208189 0.444771 0.085 Uiso 1 1 calc R U . . .
H43 H 0.173037 0.251227 0.543325 0.085 Uiso 1 1 calc R U . . .
C34 C 0.0247(5) 0.1372(3) 0.4887(3) 0.0894(16) Uani 1 1 d . . . . .
H44 H -0.051560 0.168686 0.496601 0.107 Uiso 1 1 calc R U . . .
H45 H 0.035202 0.121698 0.532859 0.107 Uiso 1 1 calc R U . . .
H46 H 0.004419 0.084086 0.434918 0.107 Uiso 1 1 calc R U . . .
C35 C 0.3621(4) 0.3089(3) 0.3939(3) 0.0530(10) Uani 1 1 d . . . . .
C36 C 0.3251(5) 0.2982(3) 0.3135(3) 0.0695(13) Uani 1 1 d . . . . .
H47 H 0.325020 0.243966 0.266110 0.083 Uiso 1 1 calc R U . . .
C37 C 0.2889(6) 0.3666(4) 0.3035(3) 0.0851(16) Uani 1 1 d . . . . .
H48 H 0.264010 0.358136 0.249484 0.102 Uiso 1 1 calc R U . . .
C38 C 0.2893(5) 0.4481(3) 0.3731(4) 0.0794(15) Uani 1 1 d . . . . .
H49 H 0.266239 0.494549 0.366070 0.095 Uiso 1 1 calc R U . . .
C39 C 0.3236(4) 0.4596(3) 0.4518(3) 0.0651(12) Uani 1 1 d . . . . .
H50 H 0.323170 0.514265 0.498461 0.078 Uiso 1 1 calc R U . . .
C40 C 0.3595(4) 0.3912(3) 0.4647(3) 0.0525(10) Uani 1 1 d . . . . .
C41 C 0.3907(4) 0.4071(3) 0.5492(3) 0.0566(11) Uani 1 1 d . . . . .
H51 H 0.384555 0.462662 0.592733 0.068 Uiso 1 1 calc R U . . .
C42 C 0.4526(5) 0.3739(3) 0.6589(2) 0.0655(12) Uani 1 1 d . . . . .
H52 H 0.371037 0.348483 0.675274 0.079 Uiso 1 1 calc R U . . .
H53 H 0.471691 0.437924 0.694565 0.079 Uiso 1 1 calc R U . . .
C43 C 0.5794(5) 0.3362(3) 0.6678(2) 0.0616(11) Uani 1 1 d . . . . .
H54 H 0.663944 0.368784 0.660775 0.074 Uiso 1 1 calc R U . . .
H55 H 0.592292 0.340845 0.723437 0.074 Uiso 1 1 calc R U . . .
C44 C 0.6801(5) 0.2001(3) 0.5956(3) 0.0689(12) Uani 1 1 d . . . . .
H56 H 0.756369 0.232294 0.581744 0.083 Uiso 1 1 calc R U . . .
H57 H 0.657386 0.139556 0.549551 0.083 Uiso 1 1 calc R U . . .
C45 C 0.7311(5) 0.1987(3) 0.6751(3) 0.0821(15) Uani 1 1 d . . . . .
H58 H 0.654392 0.170922 0.691886 0.098 Uiso 1 1 calc R U . . .
H59 H 0.765501 0.258431 0.719386 0.098 Uiso 1 1 calc R U . . .
H60 H 0.805866 0.165763 0.664590 0.098 Uiso 1 1 calc R U . . .
C46 C 0.1490(7) 0.1411(6) 0.7399(5) 0.110(2) Uani 1 1 d . . . . .

loop_
_atom_site_aniso_label
_atom_site_aniso_U_11
_atom_site_aniso_U_22
_atom_site_aniso_U_33
_atom_site_aniso_U_23
_atom_site_aniso_U_13
_atom_site_aniso_U_12
Fe1 0.0497(4) 0.0470(4) 0.0422(3) 0.0212(3) 0.0045(3) 0.0104(3)
Fe2 0.0536(4) 0.0449(4) 0.0454(4) 0.0176(3) 0.0098(3) 0.0136(3)
S1 0.0701(8) 0.0525(7) 0.0784(8) 0.0209(6) 0.0199(7) 0.0151(6)
S2 0.0761(9) 0.1006(10) 0.0816(9) 0.0554(8) 0.0217(7) 0.0236(8)
F1 0.120(3) 0.120(3) 0.138(3) 0.070(2) 0.021(2) 0.051(2)
F2 0.058(2) 0.138(4) 0.273(6) 0.019(4) -0.012(3) 0.010(2)
F3 0.169(4) 0.142(3) 0.162(4) 0.076(3) 0.105(3) 0.099(3)
F4 0.130(4) 0.530(12) 0.260(6) 0.261(7) 0.059(4) 0.187(6)
F5 0.130(3) 0.213(4) 0.110(3) 0.050(3) 0.060(3) 0.049(3)
F6 0.171(5) 0.192(5) 0.215(5) 0.068(4) 0.038(4) -0.070(4)
O1 0.0647(19) 0.0626(17) 0.0536(16) 0.0331(14) 0.0154(14) 0.0251(15)
O2 0.072(2) 0.0487(16) 0.0484(16) 0.0241(13) 0.0026(14) 0.0052(14)
O3 0.088(3) 0.073(2) 0.084(2) 0.0180(19) -0.004(2) -0.0019(19)
O4 0.085(2) 0.083(2) 0.070(2) 0.0109(18) 0.0201(18) 0.0321(19)
O5 0.151(4) 0.081(3) 0.152(4) 0.070(3) 0.058(3) 0.038(2)
O6 0.0619(18) 0.0477(15) 0.0498(16) 0.0176(13) 0.0147(14) 0.0077(13)
O7 0.081(2) 0.0513(16) 0.0455(16) 0.0187(13) 0.0078(14) 0.0179(15)
O8 0.195(5) 0.104(4) 0.240(6) 0.093(4) 0.086(5) 0.001(3)
O9 0.127(3) 0.184(4) 0.098(3) 0.077(3) 0.018(3) 0.084(3)
O10 0.122(3) 0.204(5) 0.071(3) 0.072(3) 0.017(2) 0.042(3)
N1 0.059(2) 0.0494(19) 0.0478(19) 0.0211(16) 0.0096(17) 0.0055(17)
N2 0.047(2) 0.0472(19) 0.067(2) 0.0199(17) 0.0048(18) 0.0027(16)
N3 0.053(2) 0.055(2) 0.054(2) 0.0305(17) 0.0045(17) 0.0128(17)
N4 0.045(2) 0.0498(19) 0.0533(19) 0.0237(16) 0.0080(16) 0.0115(15)
N5 0.058(2) 0.0442(19) 0.056(2) 0.0197(16) 0.0097(18) 0.0138(17)
N6 0.054(2) 0.057(2) 0.055(2) 0.0263(17) 0.0066(17) 0.0138(17)
N7 0.052(2) 0.049(2) 0.0453(19) 0.0159(16) 0.0075(16) 0.0126(16)
N8 0.052(2) 0.059(2) 0.0500(19) 0.0261(17) 0.0066(16) 0.0115(17)
C1 0.053(3) 0.044(2) 0.057(3) 0.022(2) 0.006(2) 0.005(2)
C2 0.066(3) 0.052(3) 0.073(3) 0.030(2) 0.017(2) 0.017(2)
C3 0.069(3) 0.059(3) 0.106(4) 0.041(3) 0.025(3) 0.019(2)
C4 0.062(3) 0.069(3) 0.124(5) 0.057(3) 0.006(3) 0.019(3)
C5 0.072(3) 0.075(3) 0.081(3) 0.050(3) -0.004(3) 0.008(3)
C6 0.053(3) 0.049(2) 0.061(3) 0.028(2) 0.002(2) 0.006(2)
C7 0.070(3) 0.060(3) 0.048(2) 0.030(2) 0.002(2) 0.007(2)
C8 0.090(4) 0.065(3) 0.050(3) 0.024(2) 0.024(3) 0.018(3)
C9 0.061(3) 0.064(3) 0.073(3) 0.023(3) 0.024(3) 0.013(2)
C10 0.052(3) 0.070(3) 0.096(4) 0.022(3) 0.001(3) 0.012(3)
C11 0.079(4) 0.088(4) 0.150(6) 0.005(4) -0.008(4) 0.017(4)
C12 0.050(3) 0.046(2) 0.049(2) 0.018(2) 0.0047(19) 0.0140(19)
C13 0.061(3) 0.051(2) 0.058(3) 0.022(2) 0.006(2) 0.006(2)
C14 0.066(3) 0.054(3) 0.074(3) 0.019(3) -0.003(3) 0.006(2)
C15 0.084(4) 0.066(3) 0.057(3) 0.011(3) -0.012(3) 0.019(3)
C16 0.079(3) 0.067(3) 0.048(3) 0.021(2) -0.002(2) 0.018(3)
C17 0.055(3) 0.055(2) 0.047(2) 0.020(2) 0.004(2) 0.015(2)
C18 0.061(3) 0.069(3) 0.051(3) 0.033(2) 0.007(2) 0.018(2)
C19 0.070(3) 0.064(3) 0.073(3) 0.043(2) 0.000(2) 0.005(2)
C20 0.060(3) 0.065(3) 0.068(3) 0.038(2) 0.005(2) 0.004(2)
C21 0.053(3) 0.067(3) 0.061(3) 0.027(2) 0.001(2) 0.008(2)
C22 0.062(3) 0.075(3) 0.089(4) 0.033(3) -0.002(3) -0.007(3)
C23 0.083(4) 0.065(4) 0.114(5) 0.022(4) 0.038(4) 0.022(3)
C24 0.053(3) 0.054(2) 0.045(2) 0.026(2) 0.0077(19) 0.016(2)
C25 0.062(3) 0.058(3) 0.061(3) 0.032(2) 0.008(2) 0.015(2)
C26 0.054(3) 0.080(3) 0.082(3) 0.047(3) 0.011(3) 0.014(3)
C27 0.064(3) 0.094(4) 0.081(3) 0.048(3) 0.034(3) 0.033(3)
C28 0.070(3) 0.066(3) 0.068(3) 0.030(2) 0.021(3) 0.029(3)
C29 0.051(3) 0.053(2) 0.052(2) 0.022(2) 0.009(2) 0.018(2)
C30 0.066(3) 0.053(3) 0.056(3) 0.020(2) 0.012(2) 0.025(2)
C31 0.070(3) 0.048(3) 0.082(3) 0.025(2) 0.012(3) 0.009(2)
C32 0.055(3) 0.052(3) 0.080(3) 0.017(2) 0.007(2) 0.002(2)
C33 0.058(3) 0.069(3) 0.077(3) 0.027(3) 0.007(2) 0.015(2)
C34 0.059(3) 0.103(4) 0.094(4) 0.040(3) 0.008(3) 0.011(3)
C35 0.052(3) 0.051(2) 0.053(2) 0.025(2) 0.009(2) 0.003(2)
C36 0.082(4) 0.068(3) 0.060(3) 0.036(2) 0.010(2) 0.002(3)
C37 0.108(4) 0.084(4) 0.074(3) 0.054(3) -0.005(3) -0.003(3)
C38 0.089(4) 0.067(3) 0.098(4) 0.055(3) 0.004(3) 0.006(3)
C39 0.058(3) 0.054(3) 0.081(3) 0.034(2) 0.006(2) 0.003(2)
C40 0.047(3) 0.049(2) 0.060(3) 0.027(2) 0.005(2) 0.0064(19)
C41 0.053(3) 0.045(2) 0.059(3) 0.014(2) 0.012(2) 0.010(2)
C42 0.075(3) 0.067(3) 0.046(2) 0.017(2) 0.011(2) 0.023(3)
C43 0.069(3) 0.062(3) 0.044(2) 0.019(2) 0.004(2) 0.010(2)
C44 0.056(3) 0.080(3) 0.074(3) 0.037(3) 0.011(2) 0.023(2)
C45 0.061(3) 0.107(4) 0.093(4) 0.060(3) 0.002(3) 0.020(3)
C46 0.084(5) 0.155(7) 0.105(5) 0.077(5) 0.012(4) 0.012(5)

loop_
_atom_type_symbol
_atom_type_description
_atom_type_scat_dispersion_real
_atom_type_scat_dispersion_imag
_atom_type_scat_source
C C 0.0181 0.0091 'International Tables Vol C Tables 4.2.6.8 and 6.1.1.4'
H H 0.0000 0.0000 'International Tables Vol C Tables 4.2.6.8 and 6.1.1.4'
O O 0.0492 0.0322 'International Tables Vol C Tables 4.2.6.8 and 6.1.1.4'
N N 0.0311 0.0180 'International Tables Vol C Tables 4.2.6.8 and 6.1.1.4'
F F 0.0727 0.0534 'International Tables Vol C Tables 4.2.6.8 and 6.1.1.4'
Fe Fe -1.1336 3.1974 'International Tables Vol C Tables 4.2.6.8 and 6.1.1.4'
S S 0.3331 0.5567 'International Tables Vol C Tables 4.2.6.8 and 6.1.1.4'

loop_
_geom_angle_atom_site_label_1
_geom_angle_atom_site_label_2
_geom_angle_atom_site_label_3
_geom_angle
_geom_angle_site_symmetry_1
_geom_angle_site_symmetry_3
_geom_angle_publ_flag
O2 Fe1 O1 93.20(12) . . ?
O2 Fe1 N1 88.51(12) . . ?
O1 Fe1 N1 92.74(13) . . ?
O2 Fe1 N3 92.88(12) . . ?
O1 Fe1 N3 87.63(12) . . ?
N1 Fe1 N3 178.54(14) . . ?
O2 Fe1 N4 174.84(12) . . ?
O1 Fe1 N4 89.62(12) . . ?
N1 Fe1 N4 95.68(13) . . ?
N3 Fe1 N4 82.91(13) . . ?
O2 Fe1 N2 87.76(12) . . ?
O1 Fe1 N2 175.92(13) . . ?
N1 Fe1 N2 83.32(14) . . ?
N3 Fe1 N2 96.29(14) . . ?
N4 Fe1 N2 89.72(13) . . ?
O7 Fe2 O6 94.11(12) . . ?
O7 Fe2 N5 86.01(13) . . ?
O6 Fe2 N5 92.65(13) . . ?
O7 Fe2 N7 92.90(13) . . ?
O6 Fe2 N7 86.88(12) . . ?
N5 Fe2 N7 178.79(14) . . ?
O7 Fe2 N8 175.69(12) . . ?
O6 Fe2 N8 87.71(12) . . ?
N5 Fe2 N8 97.81(13) . . ?
N7 Fe2 N8 83.29(13) . . ?
O7 Fe2 N6 87.99(13) . . ?
O6 Fe2 N6 175.13(12) . . ?
N5 Fe2 N6 83.10(13) . . ?
N7 Fe2 N6 97.41(13) . . ?
N8 Fe2 N6 90.49(13) . . ?
O3 S1 O5 116.3(3) . . ?
O3 S1 O4 114.6(2) . . ?
O5 S1 O4 113.5(2) . . ?
O3 S1 C23 104.1(3) . . ?
O5 S1 C23 103.5(3) . . ?
O4 S1 C23 102.4(3) . . ?
O10 S2 O9 116.2(3) . . ?
O10 S2 O8 112.0(3) . . ?
O9 S2 O8 111.7(3) . . ?
O10 S2 C46 107.8(3) . . ?
O9 S2 C46 105.4(3) . . ?
O8 S2 C46 102.4(4) . . ?
C1 O1 Fe1 127.4(2) . . ?
C12 O2 Fe1 127.7(2) . . ?
C24 O6 Fe2 125.7(2) . . ?
C35 O7 Fe2 126.7(2) . . ?
C7 N1 C8 119.8(4) . . ?
C7 N1 Fe1 126.2(3) . . ?
C8 N1 Fe1 114.0(3) . . ?
C9 N2 C10 113.1(4) . . ?
C9 N2 Fe1 105.9(3) . . ?
C10 N2 Fe1 115.9(3) . . ?
C9 N2 H1 107.2 . . ?
C10 N2 H1 107.2 . . ?
Fe1 N2 H1 107.2 . . ?
C18 N3 C19 119.6(3) . . ?
C18 N3 Fe1 126.3(3) . . ?
C19 N3 Fe1 113.9(3) . . ?
C20 N4 C21 112.8(3) . . ?
C20 N4 Fe1 106.0(2) . . ?
C21 N4 Fe1 116.9(2) . . ?
C20 N4 H2 106.8 . . ?
C21 N4 H2 106.8 . . ?
Fe1 N4 H2 106.8 . . ?
C30 N5 C31 120.3(3) . . ?
C30 N5 Fe2 124.9(3) . . ?
C31 N5 Fe2 113.8(3) . . ?
C32 N6 C33 111.7(3) . . ?
C32 N6 Fe2 106.6(2) . . ?
C33 N6 Fe2 115.2(3) . . ?
C32 N6 H3 107.7 . . ?
C33 N6 H3 107.7 . . ?
Fe2 N6 H3 107.7 . . ?
C41 N7 C42 120.4(3) . . ?
C41 N7 Fe2 125.1(3) . . ?
C42 N7 Fe2 114.0(3) . . ?
C43 N8 C44 113.0(3) . . ?
C43 N8 Fe2 106.2(2) . . ?
C44 N8 Fe2 115.2(2) . . ?
C43 N8 H4 107.4 . . ?
C44 N8 H4 107.4 . . ?
Fe2 N8 H4 107.4 . . ?
O1 C1 C2 118.6(4) . . ?
O1 C1 C6 124.2(4) . . ?
C2 C1 C6 117.1(4) . . ?
C3 C2 C1 121.8(5) . . ?
C3 C2 H5 119.1 . . ?
C1 C2 H5 119.1 . . ?
C2 C3 C4 120.7(5) . . ?
C2 C3 H6 119.6 . . ?
C4 C3 H6 119.6 . . ?
C5 C4 C3 119.2(5) . . ?
C5 C4 H7 120.4 . . ?
C3 C4 H7 120.4 . . ?
C4 C5 C6 121.4(5) . . ?
C4 C5 H8 119.3 . . ?
C6 C5 H8 119.3 . . ?
C5 C6 C1 119.7(4) . . ?
C5 C6 C7 118.0(4) . . ?
C1 C6 C7 122.3(4) . . ?
N1 C7 C6 125.5(4) . . ?
N1 C7 H9 117.3 . . ?
C6 C7 H9 117.3 . . ?
N1 C8 C9 107.6(3) . . ?
N1 C8 H10 110.2 . . ?
C9 C8 H10 110.2 . . ?
N1 C8 H11 110.2 . . ?
C9 C8 H11 110.2 . . ?
H10 C8 H11 108.5 . . ?
N2 C9 C8 108.7(4) . . ?
N2 C9 H12 110.0 . . ?
C8 C9 H12 110.0 . . ?
N2 C9 H13 110.0 . . ?
C8 C9 H13 110.0 . . ?
H12 C9 H13 108.3 . . ?
C11 C10 N2 116.4(4) . . ?
C11 C10 H14 108.2 . . ?
N2 C10 H14 108.2 . . ?
C11 C10 H15 108.2 . . ?
N2 C10 H15 108.2 . . ?
H14 C10 H15 107.3 . . ?
C10 C11 H16 109.5 . . ?
C10 C11 H17 109.5 . . ?
H16 C11 H17 109.5 . . ?
C10 C11 H18 109.5 . . ?
H16 C11 H18 109.5 . . ?
H17 C11 H18 109.5 . . ?
O2 C12 C13 117.9(4) . . ?
O2 C12 C17 124.2(4) . . ?
C13 C12 C17 117.8(4) . . ?
C14 C13 C12 121.3(4) . . ?
C14 C13 H19 119.3 . . ?
C12 C13 H19 119.3 . . ?
C13 C14 C15 120.3(4) . . ?
C13 C14 H20 119.8 . . ?
C15 C14 H20 119.8 . . ?
C16 C15 C14 120.0(4) . . ?
C16 C15 H21 120.0 . . ?
C14 C15 H21 120.0 . . ?
C15 C16 C17 121.8(4) . . ?
C15 C16 H22 119.1 . . ?
C17 C16 H22 119.1 . . ?
C16 C17 C12 118.7(4) . . ?
C16 C17 C18 118.0(4) . . ?
C12 C17 C18 123.2(4) . . ?
N3 C18 C17 124.5(4) . . ?
N3 C18 H23 117.7 . . ?
C17 C18 H23 117.7 . . ?
N3 C19 C20 107.3(3) . . ?
N3 C19 H24 110.3 . . ?
C20 C19 H24 110.3 . . ?
N3 C19 H25 110.3 . . ?
C20 C19 H25 110.3 . . ?
H24 C19 H25 108.5 . . ?
N4 C20 C19 108.1(3) . . ?
N4 C20 H26 110.1 . . ?
C19 C20 H26 110.1 . . ?
N4 C20 H27 110.1 . . ?
C19 C20 H27 110.1 . . ?
H26 C20 H27 108.4 . . ?
N4 C21 C22 114.2(4) . . ?
N4 C21 H28 108.7 . . ?
C22 C21 H28 108.7 . . ?
N4 C21 H29 108.7 . . ?
C22 C21 H29 108.7 . . ?
H28 C21 H29 107.6 . . ?
C21 C22 H30 109.5 . . ?
C21 C22 H31 109.5 . . ?
H30 C22 H31 109.5 . . ?
C21 C22 H32 109.5 . . ?
H30 C22 H32 109.5 . . ?
H31 C22 H32 109.5 . . ?
F2 C23 F1 108.6(7) . . ?
F2 C23 F3 108.2(5) . . ?
F1 C23 F3 106.0(5) . . ?
F2 C23 S1 113.1(4) . . ?
F1 C23 S1 110.9(4) . . ?
F3 C23 S1 109.7(5) . . ?
O6 C24 C25 118.0(4) . . ?
O6 C24 C29 124.9(4) . . ?
C25 C24 C29 117.1(4) . . ?
C26 C25 C24 121.7(4) . . ?
C26 C25 H33 119.1 . . ?
C24 C25 H33 119.1 . . ?
C25 C26 C27 121.2(4) . . ?
C25 C26 H34 119.4 . . ?
C27 C26 H34 119.4 . . ?
C28 C27 C26 118.8(4) . . ?
C28 C27 H35 120.6 . . ?
C26 C27 H35 120.6 . . ?
C27 C28 C29 121.6(4) . . ?
C27 C28 H36 119.2 . . ?
C29 C28 H36 119.2 . . ?
C28 C29 C24 119.7(4) . . ?
C28 C29 C30 118.1(4) . . ?
C24 C29 C30 122.1(4) . . ?
N5 C30 C29 125.0(4) . . ?
N5 C30 H37 117.5 . . ?
C29 C30 H37 117.5 . . ?
N5 C31 C32 106.8(3) . . ?
N5 C31 H38 110.4 . . ?
C32 C31 H38 110.4 . . ?
N5 C31 H39 110.4 . . ?
C32 C31 H39 110.4 . . ?
H38 C31 H39 108.6 . . ?
N6 C32 C31 107.6(3) . . ?
N6 C32 H40 110.2 . . ?
C31 C32 H40 110.2 . . ?
N6 C32 H41 110.2 . . ?
C31 C32 H41 110.2 . . ?
H40 C32 H41 108.5 . . ?
N6 C33 C34 115.2(4) . . ?
N6 C33 H42 108.5 . . ?
C34 C33 H42 108.5 . . ?
N6 C33 H43 108.5 . . ?
C34 C33 H43 108.5 . . ?
H42 C33 H43 107.5 . . ?
C33 C34 H44 109.5 . . ?
C33 C34 H45 109.5 . . ?
H44 C34 H45 109.5 . . ?
C33 C34 H46 109.5 . . ?
H44 C34 H46 109.5 . . ?
H45 C34 H46 109.5 . . ?
O7 C35 C36 116.8(4) . . ?
O7 C35 C40 124.8(4) . . ?
C36 C35 C40 118.4(4) . . ?
C37 C36 C35 121.0(5) . . ?
C37 C36 H47 119.5 . . ?
C35 C36 H47 119.5 . . ?
C36 C37 C38 120.5(5) . . ?
C36 C37 H48 119.7 . . ?
C38 C37 H48 119.7 . . ?
C39 C38 C37 119.4(5) . . ?
C39 C38 H49 120.3 . . ?
C37 C38 H49 120.3 . . ?
C38 C39 C40 121.8(4) . . ?
C38 C39 H50 119.1 . . ?
C40 C39 H50 119.1 . . ?
C39 C40 C35 118.9(4) . . ?
C39 C40 C41 118.7(4) . . ?
C35 C40 C41 122.3(4) . . ?
N7 C41 C40 125.2(4) . . ?
N7 C41 H51 117.4 . . ?
C40 C41 H51 117.4 . . ?
N7 C42 C43 106.5(3) . . ?
N7 C42 H52 110.4 . . ?
C43 C42 H52 110.4 . . ?
N7 C42 H53 110.4 . . ?
C43 C42 H53 110.4 . . ?
H52 C42 H53 108.6 . . ?
N8 C43 C42 107.8(3) . . ?
N8 C43 H54 110.2 . . ?
C42 C43 H54 110.2 . . ?
N8 C43 H55 110.2 . . ?
C42 C43 H55 110.2 . . ?
H54 C43 H55 108.5 . . ?
N8 C44 C45 114.3(4) . . ?
N8 C44 H56 108.7 . . ?
C45 C44 H56 108.7 . . ?
N8 C44 H57 108.7 . . ?
C45 C44 H57 108.7 . . ?
H56 C44 H57 107.6 . . ?
C44 C45 H58 109.5 . . ?
C44 C45 H59 109.5 . . ?
H58 C45 H59 109.5 . . ?
C44 C45 H60 109.5 . . ?
H58 C45 H60 109.5 . . ?
H59 C45 H60 109.5 . . ?
F4 C46 F5 111.2(8) . . ?
F4 C46 F6 106.1(7) . . ?
F5 C46 F6 104.0(6) . . ?
F4 C46 S2 113.9(5) . . ?
F5 C46 S2 113.4(5) . . ?
F6 C46 S2 107.4(6) . . ?

loop_
_geom_bond_atom_site_label_1
_geom_bond_atom_site_label_2
_geom_bond_distance
_geom_bond_site_symmetry_2
_geom_bond_publ_flag
Fe1 O2 1.882(3) . ?
Fe1 O1 1.883(3) . ?
Fe1 N1 1.949(3) . ?
Fe1 N3 1.957(3) . ?
Fe1 N4 2.064(3) . ?
Fe1 N2 2.072(3) . ?
Fe2 O7 1.861(3) . ?
Fe2 O6 1.881(3) . ?
Fe2 N5 1.947(3) . ?
Fe2 N7 1.948(3) . ?
Fe2 N8 2.060(3) . ?
Fe2 N6 2.062(3) . ?
S1 O3 1.420(3) . ?
S1 O5 1.428(4) . ?
S1 O4 1.436(3) . ?
S1 C23 1.808(6) . ?
S2 O10 1.383(4) . ?
S2 O9 1.401(4) . ?
S2 O8 1.425(4) . ?
S2 C46 1.778(7) . ?
F1 C23 1.326(6) . ?
F2 C23 1.259(6) . ?
F3 C23 1.332(6) . ?
F4 C46 1.242(7) . ?
F5 C46 1.278(7) . ?
F6 C46 1.336(8) . ?
O1 C1 1.313(4) . ?
O2 C12 1.315(4) . ?
O6 C24 1.313(4) . ?
O7 C35 1.314(4) . ?
N1 C7 1.281(5) . ?
N1 C8 1.467(5) . ?
N2 C9 1.475(5) . ?
N2 C10 1.506(5) . ?
N2 H1 0.9800 . ?
N3 C18 1.283(5) . ?
N3 C19 1.474(5) . ?
N4 C20 1.475(5) . ?
N4 C21 1.484(5) . ?
N4 H2 0.9800 . ?
N5 C30 1.279(5) . ?
N5 C31 1.464(5) . ?
N6 C32 1.484(5) . ?
N6 C33 1.491(5) . ?
N6 H3 0.9800 . ?
N7 C41 1.282(5) . ?
N7 C42 1.464(5) . ?
N8 C43 1.481(5) . ?
N8 C44 1.496(5) . ?
N8 H4 0.9800 . ?
C1 C2 1.397(5) . ?
C1 C6 1.421(5) . ?
C2 C3 1.368(6) . ?
C2 H5 0.9300 . ?
C3 C4 1.389(7) . ?
C3 H6 0.9300 . ?
C4 C5 1.360(6) . ?
C4 H7 0.9300 . ?
C5 C6 1.400(6) . ?
C5 H8 0.9300 . ?
C6 C7 1.432(6) . ?
C7 H9 0.9300 . ?
C8 C9 1.499(6) . ?
C8 H10 0.9700 . ?
C8 H11 0.9700 . ?
C9 H12 0.9700 . ?
C9 H13 0.9700 . ?
C10 C11 1.449(7) . ?
C10 H14 0.9700 . ?
C10 H15 0.9700 . ?
C11 H16 0.9600 . ?
C11 H17 0.9600 . ?
C11 H18 0.9600 . ?
C12 C13 1.404(5) . ?
C12 C17 1.414(5) . ?
C13 C14 1.375(6) . ?
C13 H19 0.9300 . ?
C14 C15 1.380(6) . ?
C14 H20 0.9300 . ?
C15 C16 1.348(6) . ?
C15 H21 0.9300 . ?
C16 C17 1.411(5) . ?
C16 H22 0.9300 . ?
C17 C18 1.439(5) . ?
C18 H23 0.9300 . ?
C19 C20 1.496(5) . ?
C19 H24 0.9700 . ?
C19 H25 0.9700 . ?
C20 H26 0.9700 . ?
C20 H27 0.9700 . ?
C21 C22 1.508(5) . ?
C21 H28 0.9700 . ?
C21 H29 0.9700 . ?
C22 H30 0.9600 . ?
C22 H31 0.9600 . ?
C22 H32 0.9600 . ?
C24 C25 1.405(5) . ?
C24 C29 1.418(5) . ?
C25 C26 1.368(6) . ?
C25 H33 0.9300 . ?
C26 C27 1.381(6) . ?
C26 H34 0.9300 . ?
C27 C28 1.374(6) . ?
C27 H35 0.9300 . ?
C28 C29 1.399(5) . ?
C28 H36 0.9300 . ?
C29 C30 1.436(5) . ?
C30 H37 0.9300 . ?
C31 C32 1.501(6) . ?
C31 H38 0.9700 . ?
C31 H39 0.9700 . ?
C32 H40 0.9700 . ?
C32 H41 0.9700 . ?
C33 C34 1.505(6) . ?
C33 H42 0.9700 . ?
C33 H43 0.9700 . ?
C34 H44 0.9600 . ?
C34 H45 0.9600 . ?
C34 H46 0.9600 . ?
C35 C36 1.396(5) . ?
C35 C40 1.408(5) . ?
C36 C37 1.376(6) . ?
C36 H47 0.9300 . ?
C37 C38 1.385(7) . ?
C37 H48 0.9300 . ?
C38 C39 1.358(6) . ?
C38 H49 0.9300 . ?
C39 C40 1.400(5) . ?
C39 H50 0.9300 . ?
C40 C41 1.427(5) . ?
C41 H51 0.9300 . ?
C42 C43 1.511(6) . ?
C42 H52 0.9700 . ?
C42 H53 0.9700 . ?
C43 H54 0.9700 . ?
C43 H55 0.9700 . ?
C44 C45 1.510(6) . ?
C44 H56 0.9700 . ?
C44 H57 0.9700 . ?
C45 H58 0.9600 . ?
C45 H59 0.9600 . ?
C45 H60 0.9600 . ?

loop_
_geom_torsion_atom_site_label_1
_geom_torsion_atom_site_label_2
_geom_torsion_atom_site_label_3
_geom_torsion_atom_site_label_4
_geom_torsion
_geom_torsion_site_symmetry_1
_geom_torsion_site_symmetry_2
_geom_torsion_site_symmetry_3
_geom_torsion_site_symmetry_4
_geom_torsion_publ_flag
O2 Fe1 O1 C1 -73.8(3) . . . . ?
N1 Fe1 O1 C1 14.8(3) . . . . ?
N3 Fe1 O1 C1 -166.6(3) . . . . ?
N4 Fe1 O1 C1 110.5(3) . . . . ?
O1 Fe1 O2 C12 -76.8(3) . . . . ?
N1 Fe1 O2 C12 -169.5(3) . . . . ?
N3 Fe1 O2 C12 11.0(3) . . . . ?
N2 Fe1 O2 C12 107.2(3) . . . . ?
O7 Fe2 O6 C24 -64.3(3) . . . . ?
N5 Fe2 O6 C24 21.9(3) . . . . ?
N7 Fe2 O6 C24 -157.0(3) . . . . ?
N8 Fe2 O6 C24 119.6(3) . . . . ?
O6 Fe2 O7 C35 -68.9(3) . . . . ?
N5 Fe2 O7 C35 -161.3(3) . . . . ?
N7 Fe2 O7 C35 18.2(3) . . . . ?
N6 Fe2 O7 C35 115.5(3) . . . . ?
Fe1 O1 C1 C2 167.0(3) . . . . ?
Fe1 O1 C1 C6 -14.8(5) . . . . ?
O1 C1 C2 C3 175.7(4) . . . . ?
C6 C1 C2 C3 -2.6(6) . . . . ?
C1 C2 C3 C4 0.8(7) . . . . ?
C2 C3 C4 C5 1.4(7) . . . . ?
C3 C4 C5 C6 -1.7(7) . . . . ?
C4 C5 C6 C1 -0.2(7) . . . . ?
C4 C5 C6 C7 179.5(4) . . . . ?
O1 C1 C6 C5 -175.9(4) . . . . ?
C2 C1 C6 C5 2.3(6) . . . . ?
O1 C1 C6 C7 4.4(6) . . . . ?
C2 C1 C6 C7 -177.4(4) . . . . ?
C8 N1 C7 C6 179.3(4) . . . . ?
Fe1 N1 C7 C6 3.0(6) . . . . ?
C5 C6 C7 N1 -178.1(4) . . . . ?
C1 C6 C7 N1 1.6(6) . . . . ?
C7 N1 C8 C9 -147.0(4) . . . . ?
Fe1 N1 C8 C9 29.7(4) . . . . ?
C10 N2 C9 C8 171.9(3) . . . . ?
Fe1 N2 C9 C8 43.9(4) . . . . ?
N1 C8 C9 N2 -48.6(4) . . . . ?
C9 N2 C10 C11 59.7(6) . . . . ?
Fe1 N2 C10 C11 -177.7(4) . . . . ?
Fe1 O2 C12 C13 171.6(3) . . . . ?
Fe1 O2 C12 C17 -8.9(6) . . . . ?
O2 C12 C13 C14 177.8(4) . . . . ?
C17 C12 C13 C14 -1.8(6) . . . . ?
C12 C13 C14 C15 -0.2(7) . . . . ?
C13 C14 C15 C16 0.7(8) . . . . ?
C14 C15 C16 C17 1.0(7) . . . . ?
C15 C16 C17 C12 -3.0(7) . . . . ?
C15 C16 C17 C18 179.4(4) . . . . ?
O2 C12 C17 C16 -176.2(4) . . . . ?
C13 C12 C17 C16 3.3(6) . . . . ?
O2 C12 C17 C18 1.2(6) . . . . ?
C13 C12 C17 C18 -179.2(4) . . . . ?
C19 N3 C18 C17 -178.0(4) . . . . ?
Fe1 N3 C18 C17 5.7(6) . . . . ?
C16 C17 C18 N3 177.7(4) . . . . ?
C12 C17 C18 N3 0.2(7) . . . . ?
C18 N3 C19 C20 -147.8(4) . . . . ?
Fe1 N3 C19 C20 28.9(4) . . . . ?
C21 N4 C20 C19 175.2(3) . . . . ?
Fe1 N4 C20 C19 46.0(4) . . . . ?
N3 C19 C20 N4 -49.2(5) . . . . ?
C20 N4 C21 C22 60.9(5) . . . . ?
Fe1 N4 C21 C22 -175.7(3) . . . . ?
O3 S1 C23 F2 -175.6(5) . . . . ?
O5 S1 C23 F2 62.3(6) . . . . ?
O4 S1 C23 F2 -55.9(6) . . . . ?
O3 S1 C23 F1 -53.3(5) . . . . ?
O5 S1 C23 F1 -175.4(4) . . . . ?
O4 S1 C23 F1 66.3(5) . . . . ?
O3 S1 C23 F3 63.5(5) . . . . ?
O5 S1 C23 F3 -58.6(5) . . . . ?
O4 S1 C23 F3 -176.9(4) . . . . ?
Fe2 O6 C24 C25 168.4(3) . . . . ?
Fe2 O6 C24 C29 -13.3(5) . . . . ?
O6 C24 C25 C26 178.8(4) . . . . ?
C29 C24 C25 C26 0.4(6) . . . . ?
C24 C25 C26 C27 0.9(7) . . . . ?
C25 C26 C27 C28 -1.5(7) . . . . ?
C26 C27 C28 C29 0.9(7) . . . . ?
C27 C28 C29 C24 0.4(6) . . . . ?
C27 C28 C29 C30 -175.1(4) . . . . ?
O6 C24 C29 C28 -179.3(4) . . . . ?
C25 C24 C29 C28 -1.0(6) . . . . ?
O6 C24 C29 C30 -4.0(6) . . . . ?
C25 C24 C29 C30 174.3(3) . . . . ?
C31 N5 C30 C29 -179.3(4) . . . . ?
Fe2 N5 C30 C29 12.6(6) . . . . ?
C28 C29 C30 N5 179.4(4) . . . . ?
C24 C29 C30 N5 4.0(6) . . . . ?
C30 N5 C31 C32 -135.3(4) . . . . ?
Fe2 N5 C31 C32 34.0(4) . . . . ?
C33 N6 C32 C31 170.1(4) . . . . ?
Fe2 N6 C32 C31 43.5(4) . . . . ?
N5 C31 C32 N6 -50.6(5) . . . . ?
C32 N6 C33 C34 59.5(5) . . . . ?
Fe2 N6 C33 C34 -178.8(3) . . . . ?
Fe2 O7 C35 C36 168.9(3) . . . . ?
Fe2 O7 C35 C40 -13.4(6) . . . . ?
O7 C35 C36 C37 178.8(4) . . . . ?
C40 C35 C36 C37 0.9(7) . . . . ?
C35 C36 C37 C38 0.4(8) . . . . ?
C36 C37 C38 C39 -1.1(8) . . . . ?
C37 C38 C39 C40 0.4(7) . . . . ?
C38 C39 C40 C35 1.0(6) . . . . ?
C38 C39 C40 C41 -178.3(4) . . . . ?
O7 C35 C40 C39 -179.3(4) . . . . ?
C36 C35 C40 C39 -1.5(6) . . . . ?
O7 C35 C40 C41 0.0(6) . . . . ?
C36 C35 C40 C41 177.7(4) . . . . ?
C42 N7 C41 C40 -178.5(4) . . . . ?
Fe2 N7 C41 C40 9.7(6) . . . . ?
C39 C40 C41 N7 -179.2(4) . . . . ?
C35 C40 C41 N7 1.6(7) . . . . ?
C41 N7 C42 C43 -140.0(4) . . . . ?
Fe2 N7 C42 C43 32.7(4) . . . . ?
C44 N8 C43 C42 171.6(3) . . . . ?
Fe2 N8 C43 C42 44.4(4) . . . . ?
N7 C42 C43 N8 -50.5(4) . . . . ?
C43 N8 C44 C45 61.2(5) . . . . ?
Fe2 N8 C44 C45 -176.4(3) . . . . ?
O10 S2 C46 F4 -50.5(8) . . . . ?
O9 S2 C46 F4 -175.2(7) . . . . ?
O8 S2 C46 F4 67.8(8) . . . . ?
O10 S2 C46 F5 -178.9(6) . . . . ?
O9 S2 C46 F5 56.3(7) . . . . ?
O8 S2 C46 F5 -60.7(7) . . . . ?
O10 S2 C46 F6 66.8(6) . . . . ?
O9 S2 C46 F6 -58.0(6) . . . . ?
O8 S2 C46 F6 -175.0(5) . . . . ?
